data_2227152
loop_
_publ_author_name
'Ballo, Daouda'
'Ahabchane, Noureddine Hamou'
'Zouihri, Hafid'
'Essassi, El Mokhtar'
'Ng, Seik Weng'

_publ_section_title
;
 Ethyl
 2-(2-oxo-4-phenyl-2,3-dihydro-1<i>H</i>-1,5-benzodiazepin-1-yl)acetate
;
_journal_coeditor_code ZS2051
_journal_issue 8
_journal_name_full 'Acta Crystallographica Section E'
_journal_page_first o2070
_journal_paper_doi 10.1107/S1600536810028278
_journal_volume 66
_journal_year 2010
_chemical_formula_iupac 'C19 H18 N2 O3'
_chemical_formula_moiety 'C19 H18 N2 O3'
_chemical_formula_sum 'C19 H18 N2 O3'
_chemical_formula_weight 322.35
_chemical_name_systematic
;
Ethyl 2-(2-oxo-4-phenyl-2,3-dihydro-1<i>H</i>-1,5-benzodiazepin-1-yl)acetate
;
_space_group_IT_number 14
_symmetry_cell_setting monoclinic
_symmetry_space_group_name_Hall '-P 2ybc'
_symmetry_space_group_name_H-M 'P 1 21/c 1'
_atom_sites_solution_hydrogens geom
_atom_sites_solution_primary direct
_atom_sites_solution_secondary difmap
_audit_creation_method SHELXL-97
_cell_angle_alpha 90.00
_cell_angle_beta 97.843(2)
_cell_angle_gamma 90.00
_cell_formula_units_Z 4
_cell_length_a 12.5198(4)
_cell_length_b 11.7911(3)
_cell_length_c 11.2058(3)
_cell_measurement_reflns_used 3291
_cell_measurement_temperature 293(2)
_cell_measurement_theta_max 23.1
_cell_measurement_theta_min 2.4
_cell_volume 1638.75(8)
_computing_cell_refinement 'SAINT (Bruker, 2008)'
_computing_data_collection 'APEX2 (Bruker, 2008)'
_computing_data_reduction 'SAINT (Bruker, 2008)'
_computing_molecular_graphics 'X-SEED (Barbour, 2001)'
_computing_publication_material 'publCIF (Westrip, 2010)'
_computing_structure_refinement 'SHELXL97 (Sheldrick, 2008)'
_computing_structure_solution 'SHELXS97 (Sheldrick, 2008)'
_diffrn_ambient_temperature 293(2)
_diffrn_measured_fraction_theta_full 0.995
_diffrn_measured_fraction_theta_max 0.995
_diffrn_measurement_device_type 'Bruker X8 APEXII'
_diffrn_measurement_method '\f and \w scans'
_diffrn_radiation_monochromator graphite
_diffrn_radiation_source 'fine-focus sealed tube'
_diffrn_radiation_type MoK\a
_diffrn_radiation_wavelength 0.71073
_diffrn_reflns_av_R_equivalents 0.0328
_diffrn_reflns_av_sigmaI/netI 0.0300
_diffrn_reflns_limit_h_max 15
_diffrn_reflns_limit_h_min -15
_diffrn_reflns_limit_k_max 14
_diffrn_reflns_limit_k_min -14
_diffrn_reflns_limit_l_max 13
_diffrn_reflns_limit_l_min -13
_diffrn_reflns_number 13943
_diffrn_reflns_theta_full 25.47
_diffrn_reflns_theta_max 25.47
_diffrn_reflns_theta_min 2.52
_diffrn_standards_decay_% 0
_diffrn_standards_interval_count 0
_diffrn_standards_interval_time 0
_diffrn_standards_number 0
_exptl_absorpt_coefficient_mu 0.089
_exptl_absorpt_correction_type none
_exptl_crystal_colour Yellow
_exptl_crystal_density_diffrn 1.307
_exptl_crystal_density_method 'not measured'
_exptl_crystal_description Prism
_exptl_crystal_F_000 680
_exptl_crystal_size_max 0.30
_exptl_crystal_size_mid 0.15
_exptl_crystal_size_min 0.10
_refine_diff_density_max 0.123
_refine_diff_density_min -0.146
_refine_ls_extinction_method none
_refine_ls_goodness_of_fit_ref 0.998
_refine_ls_hydrogen_treatment constr
_refine_ls_matrix_type full
_refine_ls_number_parameters 217
_refine_ls_number_reflns 3029
_refine_ls_number_restraints 0
_refine_ls_restrained_S_all 0.998
_refine_ls_R_factor_all 0.0564
_refine_ls_R_factor_gt 0.0366
_refine_ls_shift/su_max 0.001
_refine_ls_shift/su_mean 0.001
_refine_ls_structure_factor_coef Fsqd
_refine_ls_weighting_details 'calc w=1/[\s^2^(Fo^2^)+(0.0707P)^2^] where P=(Fo^2^+2Fc^2^)/3'
_refine_ls_weighting_scheme calc
_refine_ls_wR_factor_gt 0.1011
_refine_ls_wR_factor_ref 0.1141
_reflns_number_gt 2195
_reflns_number_total 3029
_reflns_threshold_expression I>2\s(I)
_cod_data_source_file zs2051.cif
_cod_data_source_block I
_cod_original_sg_symbol_H-M 'P 21/c'
_cod_database_code 2227152
_cod_database_fobs_code 2227152

loop_
_symmetry_equiv_pos_as_xyz
'x, y, z'
'-x, y+1/2, -z+1/2'
'-x, -y, -z'
'x, -y-1/2, z-1/2'

loop_
_atom_site_type_symbol
_atom_site_label
_atom_site_fract_x
_atom_site_fract_y
_atom_site_fract_z
_atom_site_U_iso_or_equiv
_atom_site_adp_type
_atom_site_calc_flag
_atom_site_refinement_flags
_atom_site_occupancy
_atom_site_disorder_assembly
_atom_site_disorder_group
O O1 0.45383(9) 0.67927(10) 0.34251(11) 0.0662(4) Uani d . 1 . .
O O2 0.43414(9) 0.64804(9) 0.06491(11) 0.0604(3) Uani d . 1 . .
O O3 0.60915(8) 0.69533(8) 0.08966(10) 0.0488(3) Uani d . 1 . .
N N1 0.39095(10) 0.82128(10) 0.21765(12) 0.0460(3) Uani d . 1 . .
N N2 0.16060(9) 0.76218(10) 0.14862(11) 0.0438(3) Uani d . 1 . .
C C1 0.15443(12) 0.57820(13) 0.23365(13) 0.0452(4) Uani d . 1 . .
C C2 0.21662(14) 0.49224(14) 0.29222(16) 0.0599(5) Uani d . 1 . .
H H2 0.2822 0.5097 0.3381 0.072 Uiso calc R 1 . .
C C3 0.18218(17) 0.38119(15) 0.28306(18) 0.0690(5) Uani d . 1 . .
H H3 0.2253 0.3242 0.3214 0.083 Uiso calc R 1 . .
C C4 0.08518(16) 0.35429(14) 0.21804(18) 0.0648(5) Uani d . 1 . .
H H4 0.0618 0.2793 0.2132 0.078 Uiso calc R 1 . .
C C5 0.02215(14) 0.43823(15) 0.15974(18) 0.0631(5) Uani d . 1 . .
H H5 -0.0440 0.4202 0.1156 0.076 Uiso calc R 1 . .
C C6 0.05711(13) 0.54944(13) 0.16671(15) 0.0525(4) Uani d . 1 . .
H H6 0.0147 0.6057 0.1259 0.063 Uiso calc R 1 . .
C C7 0.19264(11) 0.69709(12) 0.23782(13) 0.0423(4) Uani d . 1 . .
C C8 0.27085(12) 0.73756(13) 0.34441(13) 0.0483(4) Uani d . 1 . .
H H8A 0.2497 0.8118 0.3702 0.058 Uiso calc R 1 . .
H H8B 0.2715 0.6853 0.4113 0.058 Uiso calc R 1 . .
C C9 0.38018(12) 0.74323(13) 0.30496(14) 0.0478(4) Uani d . 1 . .
C C10 0.49294(13) 0.81974(13) 0.16772(16) 0.0536(4) Uani d . 1 . .
H H10A 0.5523 0.8288 0.2323 0.064 Uiso calc R 1 . .
H H10B 0.4948 0.8828 0.1124 0.064 Uiso calc R 1 . .
C C11 0.50622(12) 0.71043(12) 0.10251(13) 0.0431(4) Uani d . 1 . .
C C12 0.63354(14) 0.59312(14) 0.02606(16) 0.0592(5) Uani d . 1 . .
H H12A 0.6050 0.5992 -0.0586 0.071 Uiso calc R 1 . .
H H12B 0.6010 0.5277 0.0593 0.071 Uiso calc R 1 . .
C C13 0.75293(14) 0.58019(15) 0.04048(16) 0.0669(5) Uani d . 1 . .
H H13A 0.7712 0.5132 -0.0011 0.100 Uiso calc R 1 . .
H H13B 0.7803 0.5736 0.1245 0.100 Uiso calc R 1 . .
H H13C 0.7843 0.6453 0.0074 0.100 Uiso calc R 1 . .
C C14 0.31063(11) 0.90246(12) 0.17520(12) 0.0414(4) Uani d . 1 . .
C C15 0.34293(13) 1.01399(12) 0.15912(14) 0.0511(4) Uani d . 1 . .
H H15 0.4153 1.0333 0.1776 0.061 Uiso calc R 1 . .
C C16 0.26962(15) 1.09539(14) 0.11653(16) 0.0595(5) Uani d . 1 . .
H H16 0.2924 1.1694 0.1066 0.071 Uiso calc R 1 . .
C C17 0.16234(15) 1.06815(14) 0.08833(15) 0.0596(5) Uani d . 1 . .
H H17 0.1125 1.1238 0.0604 0.072 Uiso calc R 1 . .
C C18 0.12908(13) 0.95835(13) 0.10160(14) 0.0528(4) Uani d . 1 . .
H H18 0.0566 0.9402 0.0810 0.063 Uiso calc R 1 . .
C C19 0.20182(12) 0.87328(12) 0.14543(12) 0.0418(4) Uani d . 1 . .

loop_
_atom_site_aniso_label
_atom_site_aniso_U_11
_atom_site_aniso_U_22
_atom_site_aniso_U_33
_atom_site_aniso_U_12
_atom_site_aniso_U_13
_atom_site_aniso_U_23
O1 0.0551(8) 0.0761(8) 0.0638(8) 0.0232(6) -0.0050(6) 0.0014(6)
O2 0.0439(7) 0.0632(7) 0.0729(8) -0.0078(6) 0.0036(5) -0.0194(6)
O3 0.0384(6) 0.0511(6) 0.0573(7) 0.0031(4) 0.0083(5) -0.0115(5)
N1 0.0373(7) 0.0501(7) 0.0512(8) 0.0040(5) 0.0081(6) -0.0036(6)
N2 0.0392(7) 0.0486(7) 0.0432(7) 0.0003(5) 0.0037(5) 0.0044(6)
C1 0.0456(9) 0.0518(9) 0.0405(9) 0.0050(7) 0.0138(7) 0.0039(7)
C2 0.0617(11) 0.0583(11) 0.0589(11) 0.0074(8) 0.0049(8) 0.0115(8)
C3 0.0826(14) 0.0581(11) 0.0687(12) 0.0148(10) 0.0184(10) 0.0180(9)
C4 0.0781(13) 0.0476(10) 0.0750(13) -0.0020(9) 0.0333(10) 0.0026(9)
C5 0.0538(11) 0.0612(11) 0.0772(13) -0.0070(8) 0.0189(9) -0.0040(9)
C6 0.0464(9) 0.0532(9) 0.0594(10) 0.0026(7) 0.0123(7) 0.0050(8)
C7 0.0364(8) 0.0518(9) 0.0398(8) 0.0053(6) 0.0088(6) 0.0034(7)
C8 0.0523(10) 0.0549(9) 0.0372(8) 0.0053(7) 0.0047(7) 0.0028(7)
C9 0.0441(9) 0.0546(9) 0.0421(9) 0.0077(7) -0.0031(7) -0.0086(7)
C10 0.0390(9) 0.0538(9) 0.0696(11) -0.0012(7) 0.0129(8) -0.0137(8)
C11 0.0364(8) 0.0487(8) 0.0433(9) 0.0009(7) 0.0025(6) -0.0019(7)
C12 0.0610(11) 0.0597(10) 0.0570(11) 0.0105(8) 0.0082(8) -0.0162(8)
C13 0.0651(12) 0.0721(12) 0.0681(12) 0.0205(9) 0.0253(9) 0.0010(9)
C14 0.0413(8) 0.0456(8) 0.0383(8) 0.0031(6) 0.0085(6) -0.0049(6)
C15 0.0521(10) 0.0487(9) 0.0536(10) -0.0049(7) 0.0108(7) -0.0090(7)
C16 0.0766(13) 0.0426(9) 0.0599(11) -0.0012(8) 0.0115(9) -0.0004(8)
C17 0.0711(12) 0.0516(10) 0.0552(10) 0.0119(9) 0.0053(9) 0.0088(8)
C18 0.0480(9) 0.0592(10) 0.0498(10) 0.0056(7) 0.0019(7) 0.0078(8)
C19 0.0430(8) 0.0473(8) 0.0349(8) 0.0009(7) 0.0050(6) -0.0007(6)

loop_
_atom_type_symbol
_atom_type_description
_atom_type_scat_dispersion_real
_atom_type_scat_dispersion_imag
_atom_type_scat_source
C C 0.0033 0.0016 'International Tables Vol C Tables 4.2.6.8 and 6.1.1.4'
H H 0.0000 0.0000 'International Tables Vol C Tables 4.2.6.8 and 6.1.1.4'
N N 0.0061 0.0033 'International Tables Vol C Tables 4.2.6.8 and 6.1.1.4'
O O 0.0106 0.0060 'International Tables Vol C Tables 4.2.6.8 and 6.1.1.4'

loop_
_geom_angle_atom_site_label_1
_geom_angle_atom_site_label_2
_geom_angle_atom_site_label_3
_geom_angle_site_symmetry_1
_geom_angle_site_symmetry_3
_geom_angle
_geom_angle_publ_flag
C11 O3 C12 . . 115.86(12) ?
C9 N1 C14 . . 124.03(13) ?
C9 N1 C10 . . 116.31(12) ?
C14 N1 C10 . . 119.65(12) ?
C7 N2 C19 . . 119.99(13) ?
C6 C1 C2 . . 118.26(15) ?
C6 C1 C7 . . 120.43(14) ?
C2 C1 C7 . . 121.26(14) ?
C3 C2 C1 . . 120.61(17) ?
C3 C2 H2 . . 119.7 ?
C1 C2 H2 . . 119.7 ?
C4 C3 C2 . . 120.46(17) ?
C4 C3 H3 . . 119.8 ?
C2 C3 H3 . . 119.8 ?
C3 C4 C5 . . 119.83(17) ?
C3 C4 H4 . . 120.1 ?
C5 C4 H4 . . 120.1 ?
C4 C5 C6 . . 119.99(17) ?
C4 C5 H5 . . 120.0 ?
C6 C5 H5 . . 120.0 ?
C5 C6 C1 . . 120.83(16) ?
C5 C6 H6 . . 119.6 ?
C1 C6 H6 . . 119.6 ?
N2 C7 C1 . . 118.53(13) ?
N2 C7 C8 . . 121.78(13) ?
C1 C7 C8 . . 119.65(13) ?
C9 C8 C7 . . 107.47(12) ?
C9 C8 H8A . . 110.2 ?
C7 C8 H8A . . 110.2 ?
C9 C8 H8B . . 110.2 ?
C7 C8 H8B . . 110.2 ?
H8A C8 H8B . . 108.5 ?
O1 C9 N1 . . 121.36(15) ?
O1 C9 C8 . . 123.30(15) ?
N1 C9 C8 . . 115.23(13) ?
N1 C10 C11 . . 110.92(12) ?
N1 C10 H10A . . 109.5 ?
C11 C10 H10A . . 109.5 ?
N1 C10 H10B . . 109.5 ?
C11 C10 H10B . . 109.5 ?
H10A C10 H10B . . 108.0 ?
O2 C11 O3 . . 125.19(14) ?
O2 C11 C10 . . 124.83(14) ?
O3 C11 C10 . . 109.95(12) ?
O3 C12 C13 . . 107.85(13) ?
O3 C12 H12A . . 110.1 ?
C13 C12 H12A . . 110.1 ?
O3 C12 H12B . . 110.1 ?
C13 C12 H12B . . 110.1 ?
H12A C12 H12B . . 108.4 ?
C12 C13 H13A . . 109.5 ?
C12 C13 H13B . . 109.5 ?
H13A C13 H13B . . 109.5 ?
C12 C13 H13C . . 109.5 ?
H13A C13 H13C . . 109.5 ?
H13B C13 H13C . . 109.5 ?
C15 C14 C19 . . 119.38(13) ?
C15 C14 N1 . . 118.26(13) ?
C19 C14 N1 . . 122.32(13) ?
C16 C15 C14 . . 120.93(16) ?
C16 C15 H15 . . 119.5 ?
C14 C15 H15 . . 119.5 ?
C15 C16 C17 . . 120.26(15) ?
C15 C16 H16 . . 119.9 ?
C17 C16 H16 . . 119.9 ?
C18 C17 C16 . . 119.74(16) ?
C18 C17 H17 . . 120.1 ?
C16 C17 H17 . . 120.1 ?
C17 C18 C19 . . 121.43(16) ?
C17 C18 H18 . . 119.3 ?
C19 C18 H18 . . 119.3 ?
C18 C19 C14 . . 118.24(13) ?
C18 C19 N2 . . 116.89(13) ?
C14 C19 N2 . . 124.72(13) ?

loop_
_geom_bond_atom_site_label_1
_geom_bond_atom_site_label_2
_geom_bond_site_symmetry_2
_geom_bond_distance
_geom_bond_publ_flag
O1 C9 . 1.2207(17) ?
O2 C11 . 1.1955(17) ?
O3 C11 . 1.3281(17) ?
O3 C12 . 1.4537(17) ?
N1 C9 . 1.363(2) ?
N1 C14 . 1.4224(17) ?
N1 C10 . 1.4625(19) ?
N2 C7 . 1.2805(18) ?
N2 C19 . 1.4102(18) ?
C1 C6 . 1.383(2) ?
C1 C2 . 1.387(2) ?
C1 C7 . 1.480(2) ?
C2 C3 . 1.378(2) ?
C2 H2 . 0.9300 ?
C3 C4 . 1.366(3) ?
C3 H3 . 0.9300 ?
C4 C5 . 1.374(2) ?
C4 H4 . 0.9300 ?
C5 C6 . 1.381(2) ?
C5 H5 . 0.9300 ?
C6 H6 . 0.9300 ?
C7 C8 . 1.515(2) ?
C8 C9 . 1.496(2) ?
C8 H8A . 0.9700 ?
C8 H8B . 0.9700 ?
C10 C11 . 1.502(2) ?
C10 H10A . 0.9700 ?
C10 H10B . 0.9700 ?
C12 C13 . 1.489(2) ?
C12 H12A . 0.9700 ?
C12 H12B . 0.9700 ?
C13 H13A . 0.9600 ?
C13 H13B . 0.9600 ?
C13 H13C . 0.9600 ?
C14 C15 . 1.395(2) ?
C14 C19 . 1.4005(19) ?
C15 C16 . 1.368(2) ?
C15 H15 . 0.9300 ?
C16 C17 . 1.375(2) ?
C16 H16 . 0.9300 ?
C17 C18 . 1.374(2) ?
C17 H17 . 0.9300 ?
C18 C19 . 1.398(2) ?
C18 H18 . 0.9300 ?

loop_
_geom_torsion_atom_site_label_1
_geom_torsion_atom_site_label_2
_geom_torsion_atom_site_label_3
_geom_torsion_atom_site_label_4
_geom_torsion_site_symmetry_1
_geom_torsion_site_symmetry_2
_geom_torsion_site_symmetry_3
_geom_torsion_site_symmetry_4
_geom_torsion
_geom_torsion_publ_flag
C6 C1 C2 C3 . . . . 0.4(2) ?
C7 C1 C2 C3 . . . . -177.05(15) ?
C1 C2 C3 C4 . . . . -1.3(3) ?
C2 C3 C4 C5 . . . . 1.0(3) ?
C3 C4 C5 C6 . . . . 0.2(3) ?
C4 C5 C6 C1 . . . . -1.1(3) ?
C2 C1 C6 C5 . . . . 0.9(2) ?
C7 C1 C6 C5 . . . . 178.28(15) ?
C19 N2 C7 C1 . . . . -175.16(12) ?
C19 N2 C7 C8 . . . . 2.8(2) ?
C6 C1 C7 N2 . . . . -26.6(2) ?
C2 C1 C7 N2 . . . . 150.72(15) ?
C6 C1 C7 C8 . . . . 155.40(14) ?
C2 C1 C7 C8 . . . . -27.3(2) ?
N2 C7 C8 C9 . . . . -74.71(17) ?
C1 C7 C8 C9 . . . . 103.20(15) ?
C14 N1 C9 O1 . . . . -176.16(13) ?
C10 N1 C9 O1 . . . . 3.1(2) ?
C14 N1 C9 C8 . . . . 7.5(2) ?
C10 N1 C9 C8 . . . . -173.24(12) ?
C7 C8 C9 O1 . . . . -111.25(16) ?
C7 C8 C9 N1 . . . . 65.00(16) ?
C9 N1 C10 C11 . . . . 64.53(18) ?
C14 N1 C10 C11 . . . . -116.19(14) ?
C12 O3 C11 O2 . . . . -1.0(2) ?
C12 O3 C11 C10 . . . . -179.08(14) ?
N1 C10 C11 O2 . . . . 20.5(2) ?
N1 C10 C11 O3 . . . . -161.39(13) ?
C11 O3 C12 C13 . . . . -169.68(13) ?
C9 N1 C14 C15 . . . . 135.77(15) ?
C10 N1 C14 C15 . . . . -43.45(18) ?
C9 N1 C14 C19 . . . . -46.5(2) ?
C10 N1 C14 C19 . . . . 134.31(15) ?
C19 C14 C15 C16 . . . . 1.0(2) ?
N1 C14 C15 C16 . . . . 178.85(13) ?
C14 C15 C16 C17 . . . . -0.2(2) ?
C15 C16 C17 C18 . . . . -0.8(3) ?
C16 C17 C18 C19 . . . . 1.2(3) ?
C17 C18 C19 C14 . . . . -0.4(2) ?
C17 C18 C19 N2 . . . . -176.23(14) ?
C15 C14 C19 C18 . . . . -0.7(2) ?
N1 C14 C19 C18 . . . . -178.44(13) ?
C15 C14 C19 N2 . . . . 174.79(14) ?
N1 C14 C19 N2 . . . . -2.9(2) ?
C7 N2 C19 C18 . . . . -140.71(15) ?
C7 N2 C19 C14 . . . . 43.7(2) ?

loop_
_cod_related_entry_id
_cod_related_entry_database
_cod_related_entry_code
1 ChemSpider 24745583
